data_7202024
loop_
_publ_author_name
'Jokiniemi, Jonna'
'Per\"aniemi, Sirpa'
'Veps\"al\"ainen, Jouko J.'
'Ahlgr\'en, Markku'

_publ_section_title
;
 A structural study of alkaline earth metal complexes of
 (dichloromethylene)bisphosphonic acid P-morpholinium- and
 P-pyrrolidinium-P&#x2032;-methyl esters
;
_journal_issue 8
_journal_name_full CrystEngComm
_journal_page_first 1011
_journal_paper_doi 10.1039/b802668h
_journal_volume 10
_journal_year 2008
_chemical_formula_moiety 'C6 H17 Cl2 Mg N O9 P2'
_chemical_formula_sum 'C6 H17 Cl2 Mg N O9 P2'
_chemical_formula_weight 404.36
_chemical_name_systematic
;
?
;
_space_group_IT_number 15
_symmetry_cell_setting monoclinic
_symmetry_space_group_name_Hall '-C 2yc'
_symmetry_space_group_name_H-M 'C 1 2/c 1'
_atom_sites_solution_hydrogens geom
_atom_sites_solution_primary direct
_atom_sites_solution_secondary difmap
_audit_creation_method SHELXL-97
_cell_angle_alpha 90.00
_cell_angle_beta 116.970(1)
_cell_angle_gamma 90.00
_cell_formula_units_Z 8
_cell_length_a 26.2714(6)
_cell_length_b 7.4956(1)
_cell_length_c 17.4303(4)
_cell_measurement_temperature 120(2)
_cell_measurement_theta_max 27.45
_cell_measurement_theta_min 3.77
_cell_volume 3059.08(11)
_computing_cell_refinement 'Denzo/Scalepack (Otwinowski & Minor, 1997)'
_computing_data_collection 'Collect(Nonius BV, 1997-2000)'
_computing_data_reduction 'Denzo/Scalepack (Otwinowski & Minor, 1997)'
_computing_molecular_graphics 'Diamond v.3.0 (Crystal Impact GbR, 2005)'
_computing_publication_material 'SHELXL-97 (Sheldrick, 1997)'
_computing_structure_refinement 'SHELXL-97 (Sheldrick, 1997)'
_computing_structure_solution 'SHELXS-97 (Sheldrick, 1990)'
_diffrn_ambient_temperature 120(2)
_diffrn_measured_fraction_theta_full 0.995
_diffrn_measured_fraction_theta_max 0.995
_diffrn_measurement_device_type 'Nonius KappaCCD'
_diffrn_measurement_method multi-scan
_diffrn_radiation_monochromator graphite
_diffrn_radiation_source 'fine-focus sealed tube'
_diffrn_radiation_type MoK\a
_diffrn_radiation_wavelength 0.71073
_diffrn_reflns_av_R_equivalents 0.0336
_diffrn_reflns_av_sigmaI/netI 0.0223
_diffrn_reflns_limit_h_max 34
_diffrn_reflns_limit_h_min -34
_diffrn_reflns_limit_k_max 9
_diffrn_reflns_limit_k_min -8
_diffrn_reflns_limit_l_max 22
_diffrn_reflns_limit_l_min -22
_diffrn_reflns_number 20095
_diffrn_reflns_theta_full 27.45
_diffrn_reflns_theta_max 27.45
_diffrn_reflns_theta_min 3.77
_exptl_absorpt_coefficient_mu 0.715
_exptl_absorpt_correction_T_max 0.8703
_exptl_absorpt_correction_T_min 0.8703
_exptl_absorpt_correction_type multi-scan
_exptl_absorpt_process_details 'XPREP in SHELXTL (Bruker AXS, 1998)'
_exptl_crystal_colour colourles
_exptl_crystal_density_diffrn 1.756
_exptl_crystal_density_method 'not measured'
_exptl_crystal_description diamond
_exptl_crystal_F_000 1664
_exptl_crystal_size_max 0.20
_exptl_crystal_size_mid 0.20
_exptl_crystal_size_min 0.20
_refine_diff_density_max 0.460
_refine_diff_density_min -0.407
_refine_diff_density_rms 0.062
_refine_ls_extinction_coef 0.00136(15)
_refine_ls_extinction_expression Fc^*^=kFc[1+0.001xFc^2^\l^3^/sin(2\q)]^-1/4^
_refine_ls_extinction_method SHELXL
_refine_ls_goodness_of_fit_ref 1.044
_refine_ls_hydrogen_treatment constr
_refine_ls_matrix_type full
_refine_ls_number_parameters 195
_refine_ls_number_reflns 3487
_refine_ls_number_restraints 0
_refine_ls_restrained_S_all 1.044
_refine_ls_R_factor_all 0.0296
_refine_ls_R_factor_gt 0.0250
_refine_ls_shift/su_max 0.001
_refine_ls_shift/su_mean 0.000
_refine_ls_structure_factor_coef Fsqd
_refine_ls_weighting_details 'calc w=1/[\s^2^(Fo^2^)+(0.0250P)^2^+5.5000P] where P=(Fo^2^+2Fc^2^)/3'
_refine_ls_weighting_scheme calc
_refine_ls_wR_factor_gt 0.0612
_refine_ls_wR_factor_ref 0.0635
_reflns_number_gt 3136
_reflns_number_total 3487
_reflns_threshold_expression >2sigma(I)
_cod_data_source_file b802668h.txt
_cod_data_source_block Structure(1)
_cod_database_code 7202024

loop_
_symmetry_equiv_pos_as_xyz
'x, y, z'
'-x, y, -z+1/2'
'x+1/2, y+1/2, z'
'-x+1/2, y+1/2, -z+1/2'
'-x, -y, -z'
'x, -y, z-1/2'
'-x+1/2, -y+1/2, -z'
'x+1/2, -y+1/2, z-1/2'

loop_
_atom_site_label
_atom_site_type_symbol
_atom_site_fract_x
_atom_site_fract_y
_atom_site_fract_z
_atom_site_U_iso_or_equiv
_atom_site_adp_type
_atom_site_occupancy
_atom_site_symmetry_multiplicity
_atom_site_calc_flag
_atom_site_refinement_flags
_atom_site_disorder_assembly
_atom_site_disorder_group
Cl1 Cl 0.339421(15) 0.03710(5) 0.07603(2) 0.01527(10) Uani 1 1 d . . .
Cl2 Cl 0.327340(15) 0.33776(5) -0.03585(2) 0.01570(10) Uani 1 1 d . . .
P1 P 0.436525(16) 0.13402(5) 0.04185(2) 0.00970(10) Uani 1 1 d . . .
P2 P 0.400538(15) 0.37245(5) 0.15384(2) 0.00945(10) Uani 1 1 d . . .
Mg1 Mg 0.5000 0.05840(9) 0.2500 0.01009(15) Uani 1 2 d S . .
Mg2 Mg 0.5000 0.5000 0.0000 0.01064(15) Uani 1 2 d S . .
O1 O 0.44228(5) -0.15222(14) 0.24069(7) 0.0140(2) Uani 1 1 d . . .
H1A H 0.4515 -0.2170 0.2836 0.021 Uiso 1 1 d R . .
H1B H 0.4339 -0.2302 0.2003 0.021 Uiso 1 1 d R . .
O2 O 0.52796(5) 0.54606(14) 0.13530(7) 0.0138(2) Uani 1 1 d . . .
H2C H 0.5463 0.4582 0.1655 0.021 Uiso 1 1 d R . .
H2D H 0.4972 0.5412 0.1414 0.021 Uiso 1 1 d R . .
O3 O 0.42650(5) 0.63687(14) -0.02408(7) 0.0153(2) Uani 1 1 d . . .
H3C H 0.4134 0.5994 0.0081 0.023 Uiso 1 1 d R . .
H3D H 0.4270 0.7539 -0.0207 0.036(6) Uiso 1 1 d R . .
O4 O 0.26703(6) 0.59961(18) 0.21451(9) 0.0273(3) Uani 1 1 d . . .
O11 O 0.47342(4) 0.03220(14) 0.12101(6) 0.0126(2) Uani 1 1 d . . .
O12 O 0.46101(5) 0.28315(14) 0.01363(7) 0.0141(2) Uani 1 1 d . . .
O13 O 0.40792(5) -0.00622(14) -0.03429(6) 0.0138(2) Uani 1 1 d . . .
O21 O 0.43878(4) 0.26016(14) 0.22961(6) 0.0120(2) Uani 1 1 d . . .
O22 O 0.42461(4) 0.53413(14) 0.13049(7) 0.0124(2) Uani 1 1 d . . .
N2 N 0.34468(5) 0.43572(17) 0.16516(8) 0.0126(3) Uani 1 1 d . . .
C1 C 0.37634(6) 0.2210(2) 0.05867(9) 0.0110(3) Uani 1 1 d . . .
C2 C 0.30574(7) 0.5767(2) 0.11194(10) 0.0177(3) Uani 1 1 d . . .
H2A H 0.2705 0.5225 0.0669 0.021 Uiso 1 1 calc R . .
H2B H 0.3242 0.6467 0.0833 0.021 Uiso 1 1 calc R . .
C3 C 0.29103(8) 0.6976(2) 0.16834(12) 0.0230(4) Uani 1 1 d . . .
H3A H 0.3260 0.7598 0.2098 0.028 Uiso 1 1 calc R . .
H3B H 0.2634 0.7890 0.1321 0.028 Uiso 1 1 calc R . .
C5 C 0.30642(8) 0.4667(2) 0.26738(11) 0.0221(4) Uani 1 1 d . . .
H5A H 0.2896 0.4014 0.2997 0.027 Uiso 1 1 calc R . .
H5B H 0.3418 0.5254 0.3096 0.027 Uiso 1 1 calc R . .
C6 C 0.32090(7) 0.3360(2) 0.21413(11) 0.0173(3) Uani 1 1 d . . .
H6A H 0.3491 0.2479 0.2522 0.021 Uiso 1 1 calc R . .
H6B H 0.2861 0.2710 0.1742 0.021 Uiso 1 1 calc R . .
C13 C 0.38642(8) 0.0441(2) -0.12422(10) 0.0198(3) Uani 1 1 d . . .
H13A H 0.3927 0.1720 -0.1281 0.030 Uiso 1 1 calc R . .
H13B H 0.3455 0.0181 -0.1551 0.030 Uiso 1 1 calc R . .
H13C H 0.4067 -0.0237 -0.1500 0.030 Uiso 1 1 calc R . .

loop_
_atom_site_aniso_label
_atom_site_aniso_U_11
_atom_site_aniso_U_22
_atom_site_aniso_U_33
_atom_site_aniso_U_23
_atom_site_aniso_U_13
_atom_site_aniso_U_12
Cl1 0.01490(18) 0.01409(19) 0.01559(18) -0.00040(13) 0.00584(14) -0.00506(13)
Cl2 0.01564(18) 0.01681(19) 0.01000(17) 0.00211(13) 0.00175(14) 0.00275(14)
P1 0.01239(18) 0.00829(19) 0.00781(18) -0.00070(13) 0.00406(14) -0.00067(14)
P2 0.00990(18) 0.00953(19) 0.00845(18) -0.00053(13) 0.00374(14) -0.00032(14)
Mg1 0.0111(3) 0.0096(3) 0.0083(3) 0.000 0.0033(3) 0.000
Mg2 0.0129(3) 0.0094(3) 0.0096(3) 0.0003(3) 0.0051(3) -0.0003(3)
O1 0.0184(5) 0.0120(5) 0.0103(5) -0.0003(4) 0.0055(4) -0.0019(4)
O2 0.0148(5) 0.0145(5) 0.0119(5) 0.0006(4) 0.0059(4) -0.0002(4)
O3 0.0184(5) 0.0108(5) 0.0186(6) 0.0020(4) 0.0101(5) 0.0009(4)
O4 0.0286(7) 0.0279(7) 0.0379(7) 0.0057(6) 0.0258(6) 0.0080(6)
O11 0.0147(5) 0.0134(5) 0.0094(5) 0.0007(4) 0.0050(4) 0.0019(4)
O12 0.0189(5) 0.0106(5) 0.0151(5) -0.0004(4) 0.0097(4) -0.0013(4)
O13 0.0212(5) 0.0098(5) 0.0082(5) -0.0010(4) 0.0048(4) -0.0009(4)
O21 0.0123(5) 0.0122(5) 0.0094(5) -0.0003(4) 0.0030(4) 0.0012(4)
O22 0.0150(5) 0.0108(5) 0.0131(5) -0.0012(4) 0.0078(4) -0.0019(4)
N2 0.0125(6) 0.0137(6) 0.0127(6) 0.0033(5) 0.0068(5) 0.0021(5)
C1 0.0111(7) 0.0110(7) 0.0086(6) 0.0017(5) 0.0023(5) -0.0013(5)
C2 0.0157(7) 0.0202(8) 0.0159(7) 0.0038(6) 0.0061(6) 0.0065(6)
C3 0.0280(9) 0.0197(9) 0.0289(9) 0.0040(7) 0.0195(8) 0.0079(7)
C5 0.0280(9) 0.0231(9) 0.0240(9) 0.0009(7) 0.0194(8) -0.0004(7)
C6 0.0180(7) 0.0168(8) 0.0217(8) 0.0017(6) 0.0131(7) -0.0020(6)
C13 0.0293(9) 0.0182(8) 0.0084(7) -0.0015(6) 0.0054(6) 0.0002(7)

loop_
_atom_type_symbol
_atom_type_description
_atom_type_scat_dispersion_real
_atom_type_scat_dispersion_imag
_atom_type_scat_source
C C 0.0033 0.0016 'International Tables Vol C Tables 4.2.6.8 and 6.1.1.4'
H H 0.0000 0.0000 'International Tables Vol C Tables 4.2.6.8 and 6.1.1.4'
N N 0.0061 0.0033 'International Tables Vol C Tables 4.2.6.8 and 6.1.1.4'
O O 0.0106 0.0060 'International Tables Vol C Tables 4.2.6.8 and 6.1.1.4'
Mg Mg 0.0486 0.0363 'International Tables Vol C Tables 4.2.6.8 and 6.1.1.4'
P P 0.1023 0.0942 'International Tables Vol C Tables 4.2.6.8 and 6.1.1.4'
Cl Cl 0.1484 0.1585 'International Tables Vol C Tables 4.2.6.8 and 6.1.1.4'

loop_
_geom_angle_atom_site_label_1
_geom_angle_atom_site_label_2
_geom_angle_atom_site_label_3
_geom_angle
_geom_angle_site_symmetry_1
_geom_angle_site_symmetry_3
_geom_angle_publ_flag
O12 P1 O11 119.81(6) . . ?
O12 P1 O13 109.51(6) . . ?
O11 P1 O13 107.31(6) . . ?
O12 P1 C1 108.51(6) . . ?
O11 P1 C1 106.12(6) . . ?
O13 P1 C1 104.52(6) . . ?
O21 P2 O22 119.54(6) . . ?
O21 P2 N2 109.56(6) . . ?
O22 P2 N2 107.98(6) . . ?
O21 P2 C1 105.24(6) . . ?
O22 P2 C1 105.35(6) . . ?
N2 P2 C1 108.69(7) . . ?
O11 Mg1 O11 168.94(7) . 2_655 ?
O11 Mg1 O21 96.21(4) . 2_655 ?
O11 Mg1 O21 91.69(4) 2_655 2_655 ?
O11 Mg1 O21 91.69(4) . . ?
O11 Mg1 O21 96.21(4) 2_655 . ?
O21 Mg1 O21 88.82(6) 2_655 . ?
O11 Mg1 O1 88.21(4) . . ?
O11 Mg1 O1 83.64(4) 2_655 . ?
O21 Mg1 O1 175.09(4) 2_655 . ?
O21 Mg1 O1 93.21(4) . . ?
O11 Mg1 O1 83.64(4) . 2_655 ?
O11 Mg1 O1 88.22(4) 2_655 2_655 ?
O21 Mg1 O1 93.20(4) 2_655 2_655 ?
O21 Mg1 O1 175.08(4) . 2_655 ?
O1 Mg1 O1 85.13(6) . 2_655 ?
O12 Mg2 O12 180.0 5_665 . ?
O12 Mg2 O3 86.87(4) 5_665 5_665 ?
O12 Mg2 O3 93.13(4) . 5_665 ?
O12 Mg2 O3 93.14(4) 5_665 . ?
O12 Mg2 O3 86.87(4) . . ?
O3 Mg2 O3 180.0 5_665 . ?
O12 Mg2 O2 93.51(4) 5_665 . ?
O12 Mg2 O2 86.49(4) . . ?
O3 Mg2 O2 91.96(4) 5_665 . ?
O3 Mg2 O2 88.05(4) . . ?
O12 Mg2 O2 86.49(4) 5_665 5_665 ?
O12 Mg2 O2 93.51(4) . 5_665 ?
O3 Mg2 O2 88.04(4) 5_665 5_665 ?
O3 Mg2 O2 91.95(4) . 5_665 ?
O2 Mg2 O2 180.0 . 5_665 ?
Mg1 O1 H1A 117.0 . . ?
Mg1 O1 H1B 118.0 . . ?
H1A O1 H1B 101.6 . . ?
Mg2 O2 H2C 111.9 . . ?
Mg2 O2 H2D 104.8 . . ?
H2C O2 H2D 101.1 . . ?
Mg2 O3 H3C 109.5 . . ?
Mg2 O3 H3D 120.0 . . ?
H3C O3 H3D 106.9 . . ?
C3 O4 C5 110.20(13) . . ?
P1 O11 Mg1 136.61(7) . . ?
P1 O12 Mg2 168.51(7) . . ?
C13 O13 P1 122.25(10) . . ?
P2 O21 Mg1 134.57(6) . . ?
C6 N2 C2 111.97(12) . . ?
C6 N2 P2 124.26(11) . . ?
C2 N2 P2 122.51(10) . . ?
Cl1 C1 Cl2 108.25(7) . . ?
Cl1 C1 P1 108.83(8) . . ?
Cl2 C1 P1 109.58(8) . . ?
Cl1 C1 P2 108.09(7) . . ?
Cl2 C1 P2 109.45(8) . . ?
P1 C1 P2 112.54(7) . . ?
N2 C2 C3 109.31(13) . . ?
N2 C2 H2A 109.8 . . ?
C3 C2 H2A 109.8 . . ?
N2 C2 H2B 109.8 . . ?
C3 C2 H2B 109.8 . . ?
H2A C2 H2B 108.3 . . ?
O4 C3 C2 111.49(14) . . ?
O4 C3 H3A 109.3 . . ?
C2 C3 H3A 109.3 . . ?
O4 C3 H3B 109.3 . . ?
C2 C3 H3B 109.3 . . ?
H3A C3 H3B 108.0 . . ?
O4 C5 C6 111.44(14) . . ?
O4 C5 H5A 109.3 . . ?
C6 C5 H5A 109.3 . . ?
O4 C5 H5B 109.3 . . ?
C6 C5 H5B 109.3 . . ?
H5A C5 H5B 108.0 . . ?
N2 C6 C5 108.57(13) . . ?
N2 C6 H6A 110.0 . . ?
C5 C6 H6A 110.0 . . ?
N2 C6 H6B 110.0 . . ?
C5 C6 H6B 110.0 . . ?
H6A C6 H6B 108.4 . . ?
O13 C13 H13A 109.5 . . ?
O13 C13 H13B 109.5 . . ?
H13A C13 H13B 109.5 . . ?
O13 C13 H13C 109.5 . . ?
H13A C13 H13C 109.5 . . ?
H13B C13 H13C 109.5 . . ?

loop_
_geom_bond_atom_site_label_1
_geom_bond_atom_site_label_2
_geom_bond_distance
_geom_bond_site_symmetry_2
_geom_bond_publ_flag
Cl1 C1 1.7884(15) . ?
Cl2 C1 1.7926(14) . ?
P1 O12 1.4807(11) . ?
P1 O11 1.4875(11) . ?
P1 O13 1.5895(11) . ?
P1 C1 1.8525(15) . ?
P2 O21 1.5028(11) . ?
P2 O22 1.5058(11) . ?
P2 N2 1.6370(13) . ?
P2 C1 1.8674(15) . ?
Mg1 O11 2.0389(10) . ?
Mg1 O11 2.0389(10) 2_655 ?
Mg1 O21 2.1170(12) 2_655 ?
Mg1 O21 2.1170(12) . ?
Mg1 O1 2.1436(12) . ?
Mg1 O1 2.1436(12) 2_655 ?
Mg2 O12 1.9920(11) 5_665 ?
Mg2 O12 1.9921(11) . ?
Mg2 O3 2.0548(11) 5_665 ?
Mg2 O3 2.0549(11) . ?
Mg2 O2 2.1562(10) . ?
Mg2 O2 2.1563(10) 5_665 ?
O1 H1A 0.8307 . ?
O1 H1B 0.8630 . ?
O2 H2C 0.8449 . ?
O2 H2D 0.8616 . ?
O3 H3C 0.8283 . ?
O3 H3D 0.8792 . ?
O4 C3 1.430(2) . ?
O4 C5 1.431(2) . ?
O13 C13 1.4545(18) . ?
N2 C6 1.4702(19) . ?
N2 C2 1.4705(19) . ?
C2 C3 1.510(2) . ?
C2 H2A 0.9900 . ?
C2 H2B 0.9900 . ?
C3 H3A 0.9900 . ?
C3 H3B 0.9900 . ?
C5 C6 1.512(2) . ?
C5 H5A 0.9900 . ?
C5 H5B 0.9900 . ?
C6 H6A 0.9900 . ?
C6 H6B 0.9900 . ?
C13 H13A 0.9800 . ?
C13 H13B 0.9800 . ?
C13 H13C 0.9800 . ?

loop_
_geom_hbond_atom_site_label_D
_geom_hbond_atom_site_label_H
_geom_hbond_atom_site_label_A
_geom_hbond_distance_DH
_geom_hbond_distance_HA
_geom_hbond_distance_DA
_geom_hbond_angle_DHA
_geom_hbond_site_symmetry_A
O1 H1A O2 0.83 2.18 2.9775(15) 161.0 2_645
O1 H1B O22 0.86 2.10 2.9365(15) 164.6 1_545
O2 H2D O22 0.86 1.83 2.6799(15) 168.3 .
O3 H3C O22 0.83 2.08 2.8241(15) 150.0 .
O3 H3C Cl2 0.83 2.82 3.3719(12) 125.4 .
O3 H3D O13 0.88 1.85 2.7107(15) 164.8 1_565
